data_7060450
loop_
_publ_author_name
'Kakati, Praachi'
'Singh, Preeti'
'Yadav, Priyanka'
'Awasthi, Satish Kumar'

_publ_section_title
;
 Aiding the versatility of simple ammonium ionic liquids by the synthesis
 of bioactive 1,2,3,4-tetrahydropyrimidine, 2-aminothiazole and
 quinazolinone derivatives
;
_journal_issue 15
_journal_name_full 'New Journal of Chemistry'
_journal_page_first 6724
_journal_page_last 6738
_journal_paper_doi 10.1039/D1NJ00280E
_journal_volume 45
_journal_year 2021
_chemical_formula_moiety '0.25(C11 H13 N2 O2 S), 0.25(C11 H12 N2 O2 S)'
_chemical_formula_sum 'C5.5 H6.25 N O S0.5'
_chemical_formula_weight 118.39
_space_group_crystal_system triclinic
_space_group_IT_number 2
_space_group_name_Hall '-P 1'
_space_group_name_H-M_alt 'P -1'
_atom_sites_solution_hydrogens mixed
_atom_sites_solution_primary iterative
_audit_creation_date 2019-11-03
_audit_creation_method
;
Olex2 1.2
(compiled 2018.05.29 svn.r3508 for OlexSys, GUI svn.r5506)
;
_audit_update_record
;
2019-11-04 deposited with the CCDC.	2021-03-10 downloaded from the CCDC.
;
_cell_angle_alpha 75.781(5)
_cell_angle_beta 74.928(5)
_cell_angle_gamma 89.897(5)
_cell_formula_units_Z 8
_cell_length_a 7.2836(4)
_cell_length_b 12.2470(7)
_cell_length_c 13.7125(8)
_cell_measurement_reflns_used 4291
_cell_measurement_temperature 293(2)
_cell_measurement_theta_max 28.1240
_cell_measurement_theta_min 3.6870
_cell_volume 1142.40(12)
_computing_cell_refinement 'CrysAlisPro 1.171.38.46 (Rigaku OD, 2015)'
_computing_data_collection 'CrysAlisPro 1.171.38.46 (Rigaku OD, 2015)'
_computing_data_reduction 'CrysAlisPro 1.171.38.46 (Rigaku OD, 2015)'
_computing_molecular_graphics 'Olex2 (Dolomanov et al., 2009)'
_computing_publication_material 'Olex2 (Dolomanov et al., 2009)'
_computing_structure_refinement 'ShelXL (Sheldrick, 2015)'
_computing_structure_solution 'olex2.solve (Bourhis et al., 2015)'
_diffrn_ambient_temperature 293(2)
_diffrn_detector 'CCD plate'
_diffrn_detector_area_resol_mean 15.9853
_diffrn_detector_type Sapphire3
_diffrn_measured_fraction_theta_full 0.996
_diffrn_measured_fraction_theta_max 0.874
_diffrn_measurement_details
;
List of Runs (angles in degrees, time in seconds):

  # Type    Start    End  Width  t~exp~   \w     \q     \k     \f   Frames
#--------------------------------------------------------------------------
  1  \w      7.00  53.00   1.00    2.50    --  -15.32  57.00 -30.00   46
  2  \w    -46.00  29.00   1.00    2.50    --   19.00 -38.00  90.00   75
  3  \w    -25.00  59.00   1.00    2.50    --   19.00 -99.00  60.00   84
  4  \w    -25.00  59.00   1.00    2.50    --   19.00 -99.00 -60.00   84
  5  \w    -19.00  59.00   1.00    2.50    --   19.00 -99.00-150.00   78
  6  \w    -84.00   3.00   1.00    2.50    --  -15.32 -57.00  60.00   87
  7  \w    -84.00  -2.00   1.00    2.50    --  -15.32 -57.00-120.00   82
  8  \w    -84.00 -16.00   1.00    2.50    --  -15.32 -57.00-180.00   68
  9  \w    -84.00   3.00   1.00    2.50    --  -15.32 -57.00 -30.00   87
;
_diffrn_measurement_device 'four-circle diffractometer'
_diffrn_measurement_device_type 'Xcalibur, Sapphire3'
_diffrn_measurement_method '\w scans'
_diffrn_orient_matrix_type 'CrysAlisPro convention (1999,Acta A55,543-557)'
_diffrn_orient_matrix_UB_11 -0.0210124000
_diffrn_orient_matrix_UB_12 0.0574038000
_diffrn_orient_matrix_UB_13 -0.0139848000
_diffrn_orient_matrix_UB_21 0.0006188000
_diffrn_orient_matrix_UB_22 0.0051765000
_diffrn_orient_matrix_UB_23 0.0503116000
_diffrn_orient_matrix_UB_31 0.0988641000
_diffrn_orient_matrix_UB_32 0.0162263000
_diffrn_orient_matrix_UB_33 -0.0184480000
_diffrn_radiation_monochromator graphite
_diffrn_radiation_probe x-ray
_diffrn_radiation_type MoK\a
_diffrn_radiation_wavelength 0.71073
_diffrn_reflns_av_R_equivalents 0.0281
_diffrn_reflns_av_unetI/netI 0.0385
_diffrn_reflns_Laue_measured_fraction_full 0.996
_diffrn_reflns_Laue_measured_fraction_max 0.874
_diffrn_reflns_limit_h_max 10
_diffrn_reflns_limit_h_min -9
_diffrn_reflns_limit_k_max 16
_diffrn_reflns_limit_k_min -16
_diffrn_reflns_limit_l_max 18
_diffrn_reflns_limit_l_min -18
_diffrn_reflns_number 17516
_diffrn_reflns_point_group_measured_fraction_full 0.996
_diffrn_reflns_point_group_measured_fraction_max 0.874
_diffrn_reflns_theta_full 25.242
_diffrn_reflns_theta_max 29.385
_diffrn_reflns_theta_min 3.275
_diffrn_source 'fine-focus sealed X-ray tube'
_diffrn_source_type 'Enhance (Mo) X-ray Source'
_exptl_absorpt_coefficient_mu 0.270
_exptl_absorpt_correction_T_max 1.00000
_exptl_absorpt_correction_T_min 0.79538
_exptl_absorpt_correction_type multi-scan
_exptl_absorpt_process_details
;
CrysAlisPro 1.171.38.46 (Rigaku Oxford Diffraction, 2015)
Empirical absorption correction using spherical harmonics,
 implemented in SCALE3 ABSPACK scaling algorithm.
;
_exptl_crystal_density_diffrn 1.377
_exptl_crystal_F_000 498
_refine_diff_density_max 0.194
_refine_diff_density_min -0.571
_refine_diff_density_rms 0.047
_refine_ls_extinction_method none
_refine_ls_goodness_of_fit_ref 1.038
_refine_ls_hydrogen_treatment mixed
_refine_ls_matrix_type full
_refine_ls_number_parameters 298
_refine_ls_number_reflns 5494
_refine_ls_number_restraints 0
_refine_ls_restrained_S_all 1.038
_refine_ls_R_factor_all 0.0766
_refine_ls_R_factor_gt 0.0531
_refine_ls_shift/su_max 0.001
_refine_ls_shift/su_mean 0.000
_refine_ls_structure_factor_coef Fsqd
_refine_ls_weighting_details 'w=1/[\s^2^(Fo^2^)+(0.0504P)^2^+0.3697P] where P=(Fo^2^+2Fc^2^)/3'
_refine_ls_weighting_scheme calc
_refine_ls_wR_factor_gt 0.1176
_refine_ls_wR_factor_ref 0.1329
_reflns_Friedel_coverage 0.000
_reflns_number_gt 4008
_reflns_number_total 5494
_reflns_threshold_expression 'I > 2\s(I)'
_cod_data_source_file d1nj00280e2.cif
_cod_data_source_block thia-18
_cod_depositor_comments 'Adding full bibliography for 7060449--7060450.cif.'
_cod_original_formula_sum 'C5.50 H6.25 N O S0.50'
_cod_database_code 7060450
_shelx_shelxl_version_number 2016/6
_chemical_oxdiff_formula 'C11 H12 N2 O2 S'
_chemical_oxdiff_usercomment 19-07-2018
_shelx_space_group_comment
;
The symmetry employed for this shelxl refinement is uniquely defined
by the following loop, which should always be used as a source of
symmetry information in preference to the above space-group names.
They are only intended as comments.
;
_reflns_odcompleteness_completeness 99.61
_reflns_odcompleteness_iscentric 1
_reflns_odcompleteness_theta 26.32
_olex2_refinement_description
;
1. Fixed Uiso
 At 1.2 times of:
  All C(H) groups, All N(H) groups, All N(H,H) groups
 At 1.5 times of:
  All C(H,H,H) groups
2.a Rotating group:
 N009(H00I)
2.b Aromatic/amide H refined with riding coordinates:
 N003(H003), C2(H2), C00K(H00K), C00L(H00L), C4(H4), C3(H3), C00Q(H00Q),
 C00R(H00R), C00S(H00S)
2.c X=CH2 refined with riding coordinates:
 N006(H00A,H00B)
2.d Idealised Me refined as rotating group:
 C00T(H00C,H00D,H00E), C00U(H00F,H00G,H00H), C00V(H00M,H00N,H00O), C00W(H00P,
 H00T,H00U)
;
_olex2_submission_special_instructions 'No special instructions were received'
_oxdiff_exptl_absorpt_empirical_details
;
Empirical correction (ABSPACK) includes:
- Absorption correction using spherical harmonics
- Frame scaling
;
_oxdiff_exptl_absorpt_empirical_full_max 1.191
_oxdiff_exptl_absorpt_empirical_full_min 0.595

loop_
_space_group_symop_operation_xyz
'x, y, z'
'-x, -y, -z'

loop_
_atom_site_label
_atom_site_type_symbol
_atom_site_fract_x
_atom_site_fract_y
_atom_site_fract_z
_atom_site_U_iso_or_equiv
_atom_site_adp_type
_atom_site_occupancy
_atom_site_site_symmetry_order
_atom_site_calc_flag
_atom_site_refinement_flags_posn
_atom_site_refinement_flags_adp
_atom_site_refinement_flags_occupancy
_atom_site_disorder_assembly
_atom_site_disorder_group
S001 S -0.11615(9) 1.11581(6) 0.23447(4) 0.05668(19) Uani 1 1 d . . . . .
S002 S 0.61392(9) 0.73386(6) 0.76723(5) 0.0612(2) Uani 1 1 d . . . . .
N003 N 0.0925(2) 1.01267(13) 0.34685(11) 0.0349(3) Uani 1 1 d . . . . .
H003 H 0.140941 0.987831 0.398344 0.042 Uiso 1 1 calc R . . . .
N004 N 0.3927(2) 0.71352(14) 0.65328(12) 0.0402(4) Uani 1 1 d . . . . .
O005 O 0.2806(2) 0.90020(16) 0.07180(12) 0.0660(5) Uani 1 1 d . . . . .
N006 N -0.1336(2) 1.11896(15) 0.43116(12) 0.0463(4) Uani 1 1 d . . . . .
H00A H -0.097645 1.100732 0.487694 0.056 Uiso 1 1 calc R . . . .
H00B H -0.225195 1.162768 0.427129 0.056 Uiso 1 1 calc R . . . .
O007 O 0.6645(3) 0.80980(16) 0.37644(13) 0.0716(5) Uani 1 1 d . . . . .
O008 O 0.1875(3) 0.44001(15) 0.91894(13) 0.0736(5) Uani 1 1 d . . . . .
N009 N 0.6202(3) 0.86621(18) 0.57789(15) 0.0570(5) Uani 1 1 d . . . . .
H00I H 0.601106 0.860799 0.519719 0.068 Uiso 1 1 d GR . . . .
O00A O -0.1601(3) 0.54006(16) 0.59848(16) 0.0819(6) Uani 1 1 d . . . . .
C00B C -0.0468(3) 1.07912(15) 0.34939(13) 0.0344(4) Uani 1 1 d . . . . .
C1 C 0.3170(3) 0.91568(16) 0.23470(14) 0.0390(4) Uani 1 1 d . . . . .
C00D C 0.1540(3) 0.98643(16) 0.25082(14) 0.0375(4) Uani 1 1 d . . . . .
C2 C 0.4196(3) 0.89040(17) 0.30831(15) 0.0439(5) Uani 1 1 d . . . . .
H2 H 0.380914 0.917021 0.367933 0.053 Uiso 1 1 calc R . . . .
C00F C 0.5369(3) 0.77528(18) 0.65493(15) 0.0414(5) Uani 1 1 d . . . . .
C00G C 0.3350(3) 0.62681(17) 0.74441(15) 0.0425(5) Uani 1 1 d . . . . .
C00H C 0.1686(3) 0.55215(17) 0.75490(16) 0.0455(5) Uani 1 1 d . . . . .
C5 C 0.3799(3) 0.87380(19) 0.14544(16) 0.0471(5) Uani 1 1 d . . . . .
C00J C 0.5774(3) 0.82713(19) 0.29674(16) 0.0491(5) Uani 1 1 d . . . . .
C00K C 0.0561(3) 1.0349(2) 0.18215(16) 0.0535(6) Uani 1 1 d . . . . .
H00K H 0.079158 1.025676 0.114793 0.064 Uiso 1 1 calc R . . . .
C00L C 0.0766(3) 0.57252(18) 0.67632(18) 0.0501(5) Uani 1 1 d . . . . .
H00L H 0.124732 0.631630 0.617473 0.060 Uiso 1 1 calc R . . . .
C00M C 0.0940(3) 0.46095(19) 0.84227(18) 0.0564(6) Uani 1 1 d . . . . .
C4 C 0.5367(4) 0.8107(2) 0.13491(18) 0.0589(6) Uani 1 1 d . . . . .
H4 H 0.576632 0.783339 0.075776 0.071 Uiso 1 1 calc R . . . .
C00O C -0.0837(3) 0.50873(19) 0.6816(2) 0.0578(6) Uani 1 1 d . . . . .
C3 C 0.6365(3) 0.7868(2) 0.20945(19) 0.0587(6) Uani 1 1 d . . . . .
H3 H 0.742427 0.744068 0.200732 0.070 Uiso 1 1 calc R . . . .
C00Q C 0.4378(4) 0.6269(2) 0.81358(18) 0.0592(6) Uani 1 1 d . . . . .
H00Q H 0.415617 0.575177 0.878340 0.071 Uiso 1 1 calc R . . . .
C00R C -0.1562(4) 0.4213(2) 0.7677(2) 0.0703(7) Uani 1 1 d . . . . .
H00R H -0.265056 0.378245 0.772946 0.084 Uiso 1 1 calc R . . . .
C00S C -0.0661(4) 0.3979(2) 0.8465(2) 0.0721(8) Uani 1 1 d . . . . .
H00S H -0.114517 0.337668 0.904288 0.087 Uiso 1 1 calc R . . . .
C00T C 0.3557(4) 0.8731(3) -0.02505(18) 0.0731(8) Uani 1 1 d . . . . .
H00C H 0.279745 0.903667 -0.071723 0.110 Uiso 1 1 calc GR . . . .
H00D H 0.353678 0.792551 -0.014039 0.110 Uiso 1 1 calc GR . . . .
H00E H 0.484533 0.904698 -0.054963 0.110 Uiso 1 1 calc GR . . . .
C00U C 0.8200(4) 0.7394(3) 0.3716(2) 0.0777(8) Uani 1 1 d . . . . .
H00F H 0.921749 0.772676 0.310945 0.117 Uiso 1 1 calc GR . . . .
H00G H 0.779554 0.666455 0.367437 0.117 Uiso 1 1 calc GR . . . .
H00H H 0.863653 0.731316 0.433121 0.117 Uiso 1 1 calc GR . . . .
C00V C 0.1073(5) 0.3527(2) 1.0113(2) 0.0868(10) Uani 1 1 d . . . . .
H00M H 0.107837 0.281419 0.993836 0.130 Uiso 1 1 calc GR . . . .
H00N H -0.021248 0.367852 1.041999 0.130 Uiso 1 1 calc GR . . . .
H00O H 0.181618 0.350086 1.060245 0.130 Uiso 1 1 calc GR . . . .
C00W C -0.3107(5) 0.4686(3) 0.5950(3) 0.0962(10) Uani 1 1 d . . . . .
H00P H -0.344657 0.496482 0.530619 0.144 Uiso 1 1 calc GR . . . .
H00T H -0.419296 0.467688 0.652648 0.144 Uiso 1 1 calc GR . . . .
H00U H -0.269804 0.393415 0.599278 0.144 Uiso 1 1 calc GR . . . .
H00J H 0.710(4) 0.902(2) 0.5887(18) 0.060(7) Uiso 1 1 d . . . . .

loop_
_atom_site_aniso_label
_atom_site_aniso_U_11
_atom_site_aniso_U_22
_atom_site_aniso_U_33
_atom_site_aniso_U_23
_atom_site_aniso_U_13
_atom_site_aniso_U_12
S001 0.0616(4) 0.0774(4) 0.0390(3) -0.0152(3) -0.0270(3) 0.0280(3)
S002 0.0606(4) 0.0785(5) 0.0514(3) -0.0128(3) -0.0303(3) 0.0046(3)
N003 0.0374(8) 0.0416(9) 0.0279(7) -0.0070(6) -0.0141(6) 0.0050(7)
N004 0.0400(9) 0.0421(9) 0.0389(9) -0.0082(7) -0.0134(7) 0.0060(7)
O005 0.0730(11) 0.0926(13) 0.0481(9) -0.0385(9) -0.0241(8) 0.0163(10)
N006 0.0489(10) 0.0575(11) 0.0354(8) -0.0118(8) -0.0162(7) 0.0225(8)
O007 0.0735(11) 0.0934(13) 0.0615(10) -0.0302(9) -0.0320(9) 0.0498(10)
O008 0.0814(12) 0.0656(11) 0.0539(10) 0.0130(8) -0.0100(9) 0.0109(9)
N009 0.0556(12) 0.0642(13) 0.0522(11) -0.0097(9) -0.0209(10) -0.0151(10)
O00A 0.0790(13) 0.0714(12) 0.1010(15) -0.0131(11) -0.0419(12) -0.0184(10)
C00B 0.0346(9) 0.0373(10) 0.0304(9) -0.0033(7) -0.0117(7) 0.0020(8)
C1 0.0418(11) 0.0403(11) 0.0330(9) -0.0089(8) -0.0069(8) 0.0007(8)
C00D 0.0411(10) 0.0418(10) 0.0297(9) -0.0079(8) -0.0109(8) 0.0011(8)
C2 0.0477(12) 0.0490(12) 0.0359(10) -0.0149(9) -0.0088(9) 0.0129(10)
C00F 0.0379(10) 0.0498(12) 0.0399(10) -0.0146(9) -0.0133(9) 0.0091(9)
C00G 0.0454(11) 0.0414(11) 0.0385(10) -0.0078(8) -0.0097(9) 0.0126(9)
C00H 0.0466(12) 0.0366(11) 0.0466(11) -0.0070(9) -0.0043(9) 0.0104(9)
C5 0.0520(12) 0.0512(12) 0.0395(11) -0.0168(9) -0.0097(9) 0.0002(10)
C00J 0.0512(13) 0.0518(13) 0.0453(11) -0.0139(10) -0.0129(10) 0.0144(10)
C00K 0.0618(14) 0.0708(15) 0.0344(10) -0.0178(10) -0.0202(10) 0.0172(12)
C00L 0.0523(13) 0.0381(11) 0.0553(13) -0.0062(9) -0.0115(10) 0.0001(10)
C00M 0.0611(15) 0.0414(12) 0.0534(13) -0.0012(10) -0.0027(11) 0.0136(11)
C4 0.0651(15) 0.0651(15) 0.0510(13) -0.0312(11) -0.0075(11) 0.0097(12)
C00O 0.0540(14) 0.0431(13) 0.0753(16) -0.0156(12) -0.0149(12) 0.0026(11)
C3 0.0566(14) 0.0603(15) 0.0616(14) -0.0267(12) -0.0094(11) 0.0219(12)
C00Q 0.0650(15) 0.0662(15) 0.0425(12) -0.0022(11) -0.0184(11) 0.0095(12)
C00R 0.0566(15) 0.0493(15) 0.093(2) -0.0122(14) -0.0050(14) -0.0068(12)
C00S 0.0678(17) 0.0457(14) 0.0765(18) 0.0061(12) 0.0061(14) -0.0027(13)
C00T 0.090(2) 0.090(2) 0.0447(13) -0.0329(13) -0.0124(13) -0.0097(16)
C00U 0.0721(18) 0.0779(19) 0.093(2) -0.0248(16) -0.0367(16) 0.0385(15)
C00V 0.106(2) 0.0686(18) 0.0535(15) 0.0155(13) 0.0058(15) 0.0268(17)
C00W 0.079(2) 0.098(2) 0.120(3) -0.037(2) -0.0340(19) -0.0228(18)

loop_
_atom_type_symbol
_atom_type_description
_atom_type_scat_dispersion_real
_atom_type_scat_dispersion_imag
_atom_type_scat_source
C C 0.0033 0.0016 'International Tables Vol C Tables 4.2.6.8 and 6.1.1.4'
H H 0.0000 0.0000 'International Tables Vol C Tables 4.2.6.8 and 6.1.1.4'
N N 0.0061 0.0033 'International Tables Vol C Tables 4.2.6.8 and 6.1.1.4'
O O 0.0106 0.0060 'International Tables Vol C Tables 4.2.6.8 and 6.1.1.4'
S S 0.1246 0.1234 'International Tables Vol C Tables 4.2.6.8 and 6.1.1.4'

loop_
_geom_angle_atom_site_label_1
_geom_angle_atom_site_label_2
_geom_angle_atom_site_label_3
_geom_angle
_geom_angle_site_symmetry_1
_geom_angle_site_symmetry_3
_geom_angle_publ_flag
C00K S001 C00B 88.80(9) . . ?
C00Q S002 C00F 88.60(10) . . ?
C00B N003 H003 124.0 . . ?
C00B N003 C00D 111.95(15) . . ?
C00D N003 H003 124.0 . . ?
C00F N004 C00G 111.10(16) . . ?
C5 O005 C00T 118.4(2) . . ?
H00A N006 H00B 120.0 . . ?
C00B N006 H00A 120.0 . . ?
C00B N006 H00B 120.0 . . ?
C00J O007 C00U 117.79(19) . . ?
C00M O008 C00V 117.9(2) . . ?
H00I N009 H00J 129.6 . . ?
C00F N009 H00I 109.9 . . ?
C00F N009 H00J 115.8(16) . . ?
C00O O00A C00W 117.6(2) . . ?
N003 C00B S001 114.17(14) . . ?
N003 C00B N006 125.19(16) . . ?
N006 C00B S001 120.64(14) . . ?
C2 C1 C00D 119.50(17) . . ?
C2 C1 C5 117.08(19) . . ?
C5 C1 C00D 123.40(18) . . ?
N003 C00D C1 118.15(16) . . ?
C00K C00D N003 113.42(18) . . ?
C00K C00D C1 128.38(18) . . ?
C1 C2 H2 118.7 . . ?
C00J C2 C1 122.56(19) . . ?
C00J C2 H2 118.7 . . ?
N004 C00F S002 114.77(15) . . ?
N004 C00F N009 124.07(18) . . ?
N009 C00F S002 121.14(16) . . ?
N004 C00G C00H 117.07(17) . . ?
C00Q C00G N004 113.81(19) . . ?
C00Q C00G C00H 129.05(19) . . ?
C00L C00H C00G 119.18(18) . . ?
C00L C00H C00M 117.2(2) . . ?
C00M C00H C00G 123.6(2) . . ?
O005 C5 C1 117.19(19) . . ?
O005 C5 C4 122.95(19) . . ?
C4 C5 C1 119.9(2) . . ?
O007 C00J C2 115.57(18) . . ?
C3 C00J O007 124.8(2) . . ?
C3 C00J C2 119.6(2) . . ?
S001 C00K H00K 124.2 . . ?
C00D C00K S001 111.65(15) . . ?
C00D C00K H00K 124.2 . . ?
C00H C00L H00L 118.6 . . ?
C00O C00L C00H 122.8(2) . . ?
C00O C00L H00L 118.6 . . ?
O008 C00M C00H 117.0(2) . . ?
O008 C00M C00S 123.7(2) . . ?
C00S C00M C00H 119.4(2) . . ?
C5 C4 H4 119.1 . . ?
C5 C4 C3 121.9(2) . . ?
C3 C4 H4 119.1 . . ?
O00A C00O C00L 116.0(2) . . ?
O00A C00O C00R 124.7(2) . . ?
C00R C00O C00L 119.3(2) . . ?
C00J C3 C4 119.0(2) . . ?
C00J C3 H3 120.5 . . ?
C4 C3 H3 120.5 . . ?
S002 C00Q H00Q 124.1 . . ?
C00G C00Q S002 111.70(17) . . ?
C00G C00Q H00Q 124.1 . . ?
C00O C00R H00R 120.4 . . ?
C00O C00R C00S 119.2(2) . . ?
C00S C00R H00R 120.4 . . ?
C00M C00S H00S 119.0 . . ?
C00R C00S C00M 122.0(2) . . ?
C00R C00S H00S 119.0 . . ?
O005 C00T H00C 109.5 . . ?
O005 C00T H00D 109.5 . . ?
O005 C00T H00E 109.5 . . ?
H00C C00T H00D 109.5 . . ?
H00C C00T H00E 109.5 . . ?
H00D C00T H00E 109.5 . . ?
O007 C00U H00F 109.5 . . ?
O007 C00U H00G 109.5 . . ?
O007 C00U H00H 109.5 . . ?
H00F C00U H00G 109.5 . . ?
H00F C00U H00H 109.5 . . ?
H00G C00U H00H 109.5 . . ?
O008 C00V H00M 109.5 . . ?
O008 C00V H00N 109.5 . . ?
O008 C00V H00O 109.5 . . ?
H00M C00V H00N 109.5 . . ?
H00M C00V H00O 109.5 . . ?
H00N C00V H00O 109.5 . . ?
O00A C00W H00P 109.5 . . ?
O00A C00W H00T 109.5 . . ?
O00A C00W H00U 109.5 . . ?
H00P C00W H00T 109.5 . . ?
H00P C00W H00U 109.5 . . ?
H00T C00W H00U 109.5 . . ?

loop_
_geom_bond_atom_site_label_1
_geom_bond_atom_site_label_2
_geom_bond_distance
_geom_bond_site_symmetry_2
_geom_bond_publ_flag
S001 C00B 1.7336(18) . ?
S001 C00K 1.717(2) . ?
S002 C00F 1.7344(19) . ?
S002 C00Q 1.715(3) . ?
N003 H003 0.8600 . ?
N003 C00B 1.298(2) . ?
N003 C00D 1.392(2) . ?
N004 C00F 1.303(2) . ?
N004 C00G 1.394(2) . ?
O005 C5 1.366(3) . ?
O005 C00T 1.418(3) . ?
N006 H00A 0.8600 . ?
N006 H00B 0.8600 . ?
N006 C00B 1.339(2) . ?
O007 C00J 1.374(3) . ?
O007 C00U 1.420(3) . ?
O008 C00M 1.369(3) . ?
O008 C00V 1.429(3) . ?
N009 H00I 0.8624 . ?
N009 C00F 1.347(3) . ?
N009 H00J 0.85(3) . ?
O00A C00O 1.367(3) . ?
O00A C00W 1.422(3) . ?
C1 C00D 1.471(3) . ?
C1 C2 1.382(3) . ?
C1 C5 1.410(3) . ?
C00D C00K 1.349(3) . ?
C2 H2 0.9300 . ?
C2 C00J 1.382(3) . ?
C00G C00H 1.475(3) . ?
C00G C00Q 1.352(3) . ?
C00H C00L 1.384(3) . ?
C00H C00M 1.409(3) . ?
C5 C4 1.374(3) . ?
C00J C3 1.372(3) . ?
C00K H00K 0.9300 . ?
C00L H00L 0.9300 . ?
C00L C00O 1.383(3) . ?
C00M C00S 1.381(4) . ?
C4 H4 0.9300 . ?
C4 C3 1.377(3) . ?
C00O C00R 1.370(3) . ?
C3 H3 0.9300 . ?
C00Q H00Q 0.9300 . ?
C00R H00R 0.9300 . ?
C00R C00S 1.376(4) . ?
C00S H00S 0.9300 . ?
C00T H00C 0.9600 . ?
C00T H00D 0.9600 . ?
C00T H00E 0.9600 . ?
C00U H00F 0.9600 . ?
C00U H00G 0.9600 . ?
C00U H00H 0.9600 . ?
C00V H00M 0.9600 . ?
C00V H00N 0.9600 . ?
C00V H00O 0.9600 . ?
C00W H00P 0.9600 . ?
C00W H00T 0.9600 . ?
C00W H00U 0.9600 . ?
